data_1539202
loop_
_publ_author_name
'Schleid, T.'
'Meyer, G.'

_publ_section_title
;
 Divalent samarium: Synthesis and crystal structures of Sm4 O Cl6 and K
 Sm2 Cl5
;
_journal_name_full 'Zeitschrift fuer Anorganische und Allgemeine Chemie'
_journal_page_first 231
_journal_page_last 238
_journal_volume 553
_journal_year 1987
_chemical_formula_sum 'Cl6 O Sm4'
_chemical_name_systematic 'Sm4 O Cl6'
_space_group_IT_number 186
_symmetry_space_group_name_Hall 'P 6c -2c'
_symmetry_space_group_name_H-M 'P 63 m c'
_cell_angle_alpha 90
_cell_angle_beta 90
_cell_angle_gamma 120
_cell_formula_units_Z 2
_cell_length_a 9.465
_cell_length_b 9.465
_cell_length_c 7.18
_cell_volume 557.053
_citation_journal_id_ASTM ZAACAB
_cod_data_source_file Schleid_ZAACAB_1987_1866.cif
_cod_data_source_block Cl6O1Sm4
_cod_original_cell_volume 557.0527
_cod_original_formula_sum 'Cl6 O1 Sm4'
_cod_database_code 1539202

loop_
_symmetry_equiv_pos_as_xyz
x,y,z
x-y,x,z+1/2
-y,x-y,z
-x,-y,z+1/2
-x+y,-x,z
y,-x+y,z+1/2
y,x,z+1/2
-x+y,y,z
-x,-x+y,z+1/2
-y,-x,z
x-y,-y,z+1/2
x,x-y,z

loop_
_atom_site_label
_atom_site_type_symbol
_atom_site_fract_x
_atom_site_fract_y
_atom_site_fract_z
_atom_site_occupancy
_atom_site_U_iso_or_equiv
Cl1 Cl-1 0.1407 -0.1407 0.3939 1 0.0
Sm2 Sm+2 0.19574 -0.19574 0 1 0.0
Sm1 Sm+2 0.3333 0.6667 0.4325 1 0.0
O1 O-2 0.3333 0.6667 0.1037 1 0.0
Cl2 Cl-1 0.4676 -0.4676 0.7128 1 0.0
